data_4309494
loop_
_publ_author_name
'Masahiko Inamo'
'Nao Matsubara'
'Kiyohiko Nakajima'
'Tsutomu S. Iwayama'
'Hiroshi Okimi'
'Mikio Hoshino'

_publ_contact_author_address
;
Department of Chemistry, Aichi University of Education, 
Kariya, Aichi 448-8542, Japan 
;
_publ_contact_author_email ' minamo@auecc.aichi-edu.ac.jp '
_publ_contact_author_fax ' +81-566-26-2636 '
_publ_contact_author_name ' Masahiko Inamo '
_publ_contact_author_phone ' +81-566-26-2636 '
_publ_section_title
;
Laser Photolysis Studies of the Reaction of Chromium(III)
Octaethylporphyrin Complex with Triphenylphosphine and Triphenylphosphine
Oxide
;
_journal_name_full 'Inorganic Chemistry'
_journal_page_first 6445
_journal_page_last 6455
_journal_paper_doi 10.1021/ic0504487
_journal_volume 44
_journal_year 2005
_chemical_formula_sum 'C66.5 H51 Cl2 Cr N4 O2 P'
_chemical_formula_weight 1092.04
_space_group_IT_number 14
_symmetry_cell_setting monoclinic
_symmetry_Int_Tables_number 14
_symmetry_space_group_name_Hall '-P 2yn'
_symmetry_space_group_name_H-M 'P 1 21/n 1'
_audit_creation_date 'Tue Apr 27 17:38:30 2004'
_audit_creation_method 'by teXsan'
_audit_update_record
;
01/28/2005 text and data added by Kiyohiko Nakajima
;
_cell_angle_alpha 90
_cell_angle_beta 89.699(2)
_cell_angle_gamma 90
_cell_formula_units_Z 4
_cell_length_a 24.8385(4)
_cell_length_b 17.9520(4)
_cell_length_c 13.3714(2)
_cell_measurement_reflns_used 42273
_cell_measurement_temperature 298.2
_cell_measurement_theta_max 27.5
_cell_measurement_theta_min 1.6
_cell_volume 5962.24(19)
_computing_cell_refinement PROCESS-AUTO
_computing_data_collection PROCESS-AUTO
_computing_data_reduction 'teXsan Ver. 1.10'
_computing_publication_material 'teXsan Ver. 1.10'
_computing_structure_refinement 'teXsan Ver. 1.10'
_computing_structure_solution SIR92
_diffrn_measured_fraction_theta_full 0.9496
_diffrn_measured_fraction_theta_max 0.9496
_diffrn_measurement_device_type 'Rigaku RAXIS-RAPID Imaging Plate'
_diffrn_measurement_method \w
_diffrn_radiation_type 'Mo K\a'
_diffrn_radiation_wavelength 0.7107
_diffrn_reflns_av_R_equivalents 0.018
_diffrn_reflns_limit_h_max 32
_diffrn_reflns_limit_h_min -32
_diffrn_reflns_limit_k_max 23
_diffrn_reflns_limit_k_min -22
_diffrn_reflns_limit_l_max 17
_diffrn_reflns_limit_l_min -17
_diffrn_reflns_number 23096
_diffrn_reflns_theta_full 27.49
_diffrn_reflns_theta_max 27.49
_exptl_absorpt_coefficient_mu 0.355
_exptl_absorpt_correction_T_max 0.964
_exptl_absorpt_correction_T_min 0.908
_exptl_absorpt_correction_type integration
_exptl_absorpt_process_details '(Higashi, 1999)'
_exptl_crystal_colour blue
_exptl_crystal_density_diffrn 1.216
_exptl_crystal_density_method 'not measured'
_exptl_crystal_description prism
_exptl_crystal_size_max 0.500
_exptl_crystal_size_mid 0.240
_exptl_crystal_size_min 0.180
_refine_diff_density_max 0.70
_refine_diff_density_min -0.32
_refine_ls_extinction_method none
_refine_ls_goodness_of_fit_ref 2.841
_refine_ls_hydrogen_treatment noref
_refine_ls_number_parameters 685
_refine_ls_number_reflns 7522
_refine_ls_R_factor_gt 0.0838
_refine_ls_shift/su_max 1.3366
_refine_ls_structure_factor_coef F
_refine_ls_weighting_details 'w = 1/[\s^2^(Fo) + 0.00063|Fo|^2^]'
_refine_ls_weighting_scheme calc
_refine_ls_wR_factor_ref 0.1174
_reflns_number_gt 7522
_reflns_number_total 12999
_reflns_threshold_expression F^2^>2.0\s(F^2^)
_cod_data_source_file ic0504487si20050325_122750.cif
_cod_data_source_block crtppp
_cod_original_cell_volume 5962.2(2)
_cod_original_formula_sum 'C66.50 H51 Cl2 Cr N4 O2 P '
_cod_database_code 4309494

loop_
_symmetry_equiv_pos_as_xyz
x,y,z
1/2-x,1/2+y,1/2-z
-x,-y,-z
1/2+x,1/2-y,1/2+z

loop_
_atom_site_label
_atom_site_type_symbol
_atom_site_fract_x
_atom_site_fract_y
_atom_site_fract_z
_atom_site_U_iso_or_equiv
_atom_site_adp_type
_atom_site_occupancy
_atom_site_calc_flag
_atom_site_refinement_flags
_atom_site_disorder_assembly
_atom_site_disorder_group
Cr(1) Cr 0.74669(4) 0.40076(4) 1.00902(5) 0.0368(2) Uani 1.00 d . . .
Cl(1) Cl 0.79256(7) 0.50698(7) 1.05319(9) 0.0543(4) Uani 1.00 d . . .
Cl(2) Cl 1.0435 0.5069 -0.0435 0.3226 Uiso 0.50 d P . .
Cl(3) Cl 1.0441 0.2734 0.1599 0.3082 Uiso 0.50 d P . .
P(1) P 0.67572(6) 0.23733(7) 0.94892(9) 0.0426(4) Uani 1.00 d . . .
O(1) O 0.7060(2) 0.3075(2) 0.9677(2) 0.050(1) Uani 1.00 d . . .
O(2) O 0.5533(9) 0.3071(9) 0.471(2) 0.57(1) Uani 1.00 d . . .
N(1) N 0.6803(2) 0.4616(2) 0.9765(3) 0.040(1) Uani 1.00 d . . .
N(2) N 0.7728(2) 0.4101(2) 0.8654(3) 0.041(1) Uani 1.00 d . . .
N(3) N 0.8126(2) 0.3389(2) 1.0419(3) 0.043(1) Uani 1.00 d . . .
N(4) N 0.7189(2) 0.3873(2) 1.1512(3) 0.044(1) Uani 1.00 d . . .
C(1) C 0.6387(2) 0.4792(3) 1.0389(3) 0.045(1) Uani 1.00 d . . .
C(2) C 0.5979(2) 0.5195(3) 0.9842(4) 0.054(2) Uani 1.00 d . . .
C(3) C 0.6146(2) 0.5247(3) 0.8896(4) 0.052(2) Uani 1.00 d . . .
C(4) C 0.6659(2) 0.4886(3) 0.8831(3) 0.045(1) Uani 1.00 d . . .
C(5) C 0.6958(2) 0.4797(3) 0.7959(4) 0.046(1) Uani 1.00 d . . .
C(6) C 0.7457(2) 0.4431(3) 0.7888(3) 0.043(1) Uani 1.00 d . . .
C(7) C 0.7774(3) 0.4374(3) 0.6970(4) 0.053(2) Uani 1.00 d . . .
C(8) C 0.8227(2) 0.4015(3) 0.7210(4) 0.053(2) Uani 1.00 d . . .
C(9) C 0.8202(2) 0.3828(3) 0.8258(3) 0.044(1) Uani 1.00 d . . .
C(10) C 0.8584(2) 0.3434(3) 0.8766(4) 0.047(1) Uani 1.00 d . . .
C(11) C 0.8545(2) 0.3226(3) 0.9781(4) 0.048(1) Uani 1.00 d . . .
C(12) C 0.8953(3) 0.2799(3) 1.0331(4) 0.061(2) Uani 1.00 d . . .
C(13) C 0.8752(3) 0.2713(3) 1.1275(4) 0.060(2) Uani 1.00 d . . .
C(14) C 0.8247(2) 0.3073(3) 1.1319(3) 0.045(1) Uani 1.00 d . . .
C(15) C 0.7936(2) 0.3120(3) 1.2195(3) 0.047(1) Uani 1.00 d . . .
C(16) C 0.7442(2) 0.3488(3) 1.2256(3) 0.050(2) Uani 1.00 d . . .
C(17) C 0.7125(3) 0.3551(4) 1.3178(4) 0.064(2) Uani 1.00 d . . .
C(18) C 0.6692(3) 0.3966(4) 1.2943(4) 0.065(2) Uani 1.00 d . . .
C(19) C 0.6726(2) 0.4162(3) 1.1910(3) 0.049(1) Uani 1.00 d . . .
C(20) C 0.6351(2) 0.4587(3) 1.1407(4) 0.050(2) Uani 1.00 d . . .
C(21) C 0.6717(2) 0.5108(3) 0.6994(4) 0.052(2) Uani 1.00 d . . .
C(22) C 0.6725(3) 0.5862(4) 0.6828(5) 0.078(2) Uani 1.00 d . . .
C(23) C 0.6523(4) 0.6174(5) 0.5981(6) 0.111(3) Uani 1.00 d . . .
C(24) C 0.6304(4) 0.5724(6) 0.5279(6) 0.113(3) Uani 1.00 d . . .
C(25) C 0.6281(3) 0.4980(6) 0.5410(5) 0.103(3) Uani 1.00 d . . .
C(26) C 0.6503(3) 0.4651(4) 0.6303(5) 0.081(2) Uani 1.00 d . . .
C(27) C 0.9074(2) 0.3187(3) 0.8210(4) 0.055(2) Uani 1.00 d . . .
C(28) C 0.9571(3) 0.3511(4) 0.8390(5) 0.088(2) Uani 1.00 d . . .
C(29) C 1.0030(3) 0.3291(6) 0.7881(8) 0.117(3) Uani 1.00 d . . .
C(30) C 0.9999(3) 0.2760(5) 0.7182(6) 0.104(3) Uani 1.00 d . . .
C(31) C 0.9514(4) 0.2430(5) 0.6997(5) 0.095(3) Uani 1.00 d . . .
C(32) C 0.9052(3) 0.2641(4) 0.7512(4) 0.068(2) Uani 1.00 d . . .
C(33) C 0.8131(2) 0.2747(3) 1.3123(4) 0.049(2) Uani 1.00 d . . .
C(34) C 0.8424(3) 0.3140(4) 1.3810(4) 0.065(2) Uani 1.00 d . . .
C(35) C 0.8587(3) 0.2799(4) 1.4702(4) 0.071(2) Uani 1.00 d . . .
C(36) C 0.8438(3) 0.2075(4) 1.4885(4) 0.072(2) Uani 1.00 d . . .
C(37) C 0.8142(3) 0.1678(4) 1.4223(5) 0.071(2) Uani 1.00 d . . .
C(38) C 0.7992(3) 0.2017(3) 1.3327(4) 0.060(2) Uani 1.00 d . . .
C(39) C 0.5869(2) 0.4855(3) 1.2004(4) 0.055(2) Uani 1.00 d . . .
C(40) C 0.5844(3) 0.5563(4) 1.2330(5) 0.071(2) Uani 1.00 d . . .
C(41) C 0.5421(3) 0.5802(5) 1.2942(6) 0.094(3) Uani 1.00 d . . .
C(42) C 0.5037(3) 0.5312(6) 1.3209(5) 0.100(3) Uani 1.00 d . . .
C(43) C 0.5052(3) 0.4587(5) 1.2891(6) 0.101(3) Uani 1.00 d . . .
C(44) C 0.5481(3) 0.4367(4) 1.2287(5) 0.081(2) Uani 1.00 d . . .
C(45) C 0.6930(2) 0.2009(3) 0.8269(3) 0.046(1) Uani 1.00 d . . .
C(46) C 0.7240(3) 0.2448(3) 0.7641(4) 0.059(2) Uani 1.00 d . . .
C(47) C 0.7344(3) 0.2214(4) 0.6681(4) 0.073(2) Uani 1.00 d . . .
C(48) C 0.7158(3) 0.1538(4) 0.6349(4) 0.071(2) Uani 1.00 d . . .
C(49) C 0.6848(3) 0.1109(3) 0.6947(4) 0.069(2) Uani 1.00 d . . .
C(50) C 0.6724(3) 0.1333(3) 0.7926(4) 0.063(2) Uani 1.00 d . . .
C(51) C 0.6879(3) 0.1669(3) 1.0416(4) 0.054(2) Uani 1.00 d . . .
C(52) C 0.6664(3) 0.1739(4) 1.1347(4) 0.078(2) Uani 1.00 d . . .
C(53) C 0.6774(3) 0.1178(5) 1.2083(5) 0.096(3) Uani 1.00 d . . .
C(54) C 0.7085(4) 0.0584(4) 1.1859(5) 0.090(3) Uani 1.00 d . . .
C(55) C 0.7299(4) 0.0523(4) 1.0943(5) 0.106(3) Uani 1.00 d . . .
C(56) C 0.7207(4) 0.1056(4) 1.0205(5) 0.089(2) Uani 1.00 d . . .
C(57) C 0.6042(2) 0.2528(3) 0.9468(4) 0.051(2) Uani 1.00 d . . .
C(58) C 0.5856(3) 0.3250(4) 0.9218(5) 0.071(2) Uani 1.00 d . . .
C(59) C 0.5323(3) 0.3394(4) 0.9125(7) 0.087(3) Uani 1.00 d . . .
C(60) C 0.4962(3) 0.2833(5) 0.9253(6) 0.085(3) Uani 1.00 d . . .
C(61) C 0.5130(3) 0.2130(5) 0.9455(6) 0.090(3) Uani 1.00 d . . .
C(62) C 0.5670(3) 0.1968(4) 0.9590(5) 0.071(2) Uani 1.00 d . . .
C(63) C 0.9772(10) 0.4951(10) 0.518(2) 0.179(10) Uani 0.50 d P . .
C(64) C 0.9964(9) 0.5104(8) 0.407(1) 0.204(8) Uani 1.00 d . . .
C(65) C 0.941(1) 0.500(1) 0.409(3) 0.21(1) Uani 0.50 d P . .
C(66) C 0.9190(7) 0.4833(6) 0.522(1) 0.202(7) Uani 1.00 d . . .
C(67) C 0.951(1) 0.480(2) 0.610(2) 0.16(1) Uani 0.50 d P . .
C(68) C 1.0357 0.4393 0.0833 0.1836 Uiso 0.50 d P . .
C(69) C 1.0181 0.3661 0.1610 0.2146 Uiso 0.50 d P . .
H(1) H 0.5651 0.5388 1.0108 0.0642 Uiso 1.00 calc . . .
H(2) H 0.5960 0.5481 0.8363 0.0614 Uiso 1.00 calc . . .
H(3) H 0.7678 0.4554 0.6328 0.0632 Uiso 1.00 calc . . .
H(4) H 0.8516 0.3905 0.6767 0.0622 Uiso 1.00 calc . . .
H(5) H 0.9287 0.2618 1.0079 0.0726 Uiso 1.00 calc . . .
H(6) H 0.8921 0.2456 1.1810 0.0719 Uiso 1.00 calc . . .
H(7) H 0.7207 0.3342 1.3812 0.0768 Uiso 1.00 calc . . .
H(8) H 0.6412 0.4106 1.3392 0.0774 Uiso 1.00 calc . . .
H(9) H 0.6877 0.6178 0.7323 0.0928 Uiso 1.00 calc . . .
H(10) H 0.6534 0.6698 0.5888 0.1311 Uiso 1.00 calc . . .
H(11) H 0.6168 0.5938 0.4680 0.1348 Uiso 1.00 calc . . .
H(12) H 0.6115 0.4679 0.4917 0.1232 Uiso 1.00 calc . . .
H(13) H 0.6500 0.4126 0.6396 0.0963 Uiso 1.00 calc . . .
H(14) H 0.9596 0.3896 0.8876 0.1038 Uiso 1.00 calc . . .
H(15) H 1.0368 0.3517 0.8030 0.1383 Uiso 1.00 calc . . .
H(16) H 1.0312 0.2614 0.6820 0.1246 Uiso 1.00 calc . . .
H(17) H 0.9494 0.2048 0.6504 0.1130 Uiso 1.00 calc . . .
H(18) H 0.8718 0.2401 0.7376 0.0807 Uiso 1.00 calc . . .
H(19) H 0.8519 0.3644 1.3680 0.0768 Uiso 1.00 calc . . .
H(20) H 0.8795 0.3067 1.5176 0.0833 Uiso 1.00 calc . . .
H(21) H 0.8548 0.1842 1.5490 0.0855 Uiso 1.00 calc . . .
H(22) H 0.8038 0.1180 1.4367 0.0842 Uiso 1.00 calc . . .
H(23) H 0.7790 0.1741 1.2851 0.0714 Uiso 1.00 calc . . .
H(24) H 0.6119 0.5905 1.2139 0.0842 Uiso 1.00 calc . . .
H(25) H 0.5405 0.6307 1.3164 0.1109 Uiso 1.00 calc . . .
H(26) H 0.4749 0.5476 1.3625 0.1196 Uiso 1.00 calc . . .
H(27) H 0.4777 0.4245 1.3078 0.1214 Uiso 1.00 calc . . .
H(28) H 0.5503 0.3865 1.2069 0.0970 Uiso 1.00 calc . . .
H(29) H 0.7379 0.2910 0.7871 0.0709 Uiso 1.00 calc . . .
H(30) H 0.7546 0.2522 0.6241 0.0866 Uiso 1.00 calc . . .
H(31) H 0.7247 0.1372 0.5694 0.0844 Uiso 1.00 calc . . .
H(32) H 0.6711 0.0650 0.6701 0.0811 Uiso 1.00 calc . . .
H(33) H 0.6507 0.1028 0.8347 0.0749 Uiso 1.00 calc . . .
H(34) H 0.6444 0.2156 1.1508 0.0923 Uiso 1.00 calc . . .
H(35) H 0.6626 0.1227 1.2737 0.1143 Uiso 1.00 calc . . .
H(36) H 0.7153 0.0212 1.2348 0.1075 Uiso 1.00 calc . . .
H(37) H 0.7515 0.0101 1.0789 0.1263 Uiso 1.00 calc . . .
H(38) H 0.7372 0.1006 0.9565 0.1065 Uiso 1.00 calc . . .
H(39) H 0.6109 0.3642 0.9113 0.0847 Uiso 1.00 calc . . .
H(40) H 0.5202 0.3881 0.8967 0.1030 Uiso 1.00 calc . . .
H(41) H 0.4588 0.2934 0.9208 0.1018 Uiso 1.00 calc . . .
H(42) H 0.4873 0.1740 0.9503 0.1068 Uiso 1.00 calc . . .
H(43) H 0.5779 0.1478 0.9761 0.0833 Uiso 1.00 calc . . .

loop_
_atom_site_aniso_label
_atom_site_aniso_U_11
_atom_site_aniso_U_22
_atom_site_aniso_U_33
_atom_site_aniso_U_12
_atom_site_aniso_U_13
_atom_site_aniso_U_23
Cr(1) 0.0419(5) 0.0379(4) 0.0305(3) 0.0040(4) 0.0028(3) -0.0009(3)
Cl(1) 0.066(1) 0.0483(7) 0.0486(7) -0.0061(7) -0.0055(7) -0.0043(6)
P(1) 0.0463(9) 0.0421(7) 0.0396(6) 0.0004(6) 0.0049(6) -0.0005(5)
O(1) 0.055(2) 0.048(2) 0.046(2) -0.003(2) 0.001(2) -0.006(2)
O(2) 0.73(2) 0.48(1) 0.49(3) -0.48(1) 0.00(2) -0.09(2)
N(1) 0.045(3) 0.040(2) 0.034(2) 0.004(2) 0.000(2) -0.001(2)
N(2) 0.042(3) 0.045(2) 0.038(2) 0.000(2) 0.001(2) 0.000(2)
N(3) 0.042(3) 0.051(2) 0.035(2) 0.010(2) 0.003(2) -0.001(2)
N(4) 0.046(3) 0.048(2) 0.039(2) 0.009(2) -0.001(2) -0.002(2)
C(1) 0.042(3) 0.047(3) 0.045(2) 0.007(2) 0.003(2) -0.006(2)
C(2) 0.045(4) 0.066(3) 0.051(3) 0.017(3) 0.003(3) -0.001(3)
C(3) 0.046(4) 0.058(3) 0.051(3) 0.014(3) -0.007(3) -0.002(2)
C(4) 0.052(4) 0.040(3) 0.043(2) 0.003(2) -0.002(3) -0.001(2)
C(5) 0.054(4) 0.040(3) 0.045(3) -0.001(2) 0.002(3) 0.005(2)
C(6) 0.042(3) 0.046(3) 0.043(2) -0.003(2) 0.002(2) 0.003(2)
C(7) 0.060(4) 0.063(3) 0.036(2) 0.002(3) 0.009(3) 0.007(2)
C(8) 0.053(4) 0.064(3) 0.040(2) 0.009(3) 0.012(2) 0.005(2)
C(9) 0.043(3) 0.052(3) 0.037(2) 0.002(3) 0.007(2) 0.004(2)
C(10) 0.039(3) 0.056(3) 0.045(3) 0.001(3) 0.006(2) 0.000(2)
C(11) 0.044(3) 0.053(3) 0.048(3) 0.008(3) 0.000(3) 0.001(2)
C(12) 0.051(4) 0.080(4) 0.052(3) 0.020(3) 0.004(3) -0.002(3)
C(13) 0.061(4) 0.073(4) 0.047(3) 0.016(3) -0.001(3) 0.009(3)
C(14) 0.041(3) 0.052(3) 0.042(2) 0.009(3) -0.001(2) 0.000(2)
C(15) 0.054(4) 0.048(3) 0.037(2) 0.006(3) 0.000(2) 0.000(2)
C(16) 0.059(4) 0.056(3) 0.034(2) 0.001(3) 0.005(3) 0.000(2)
C(17) 0.072(4) 0.085(4) 0.036(3) 0.018(4) 0.007(3) 0.008(3)
C(18) 0.067(4) 0.089(4) 0.038(2) 0.024(4) 0.011(3) 0.004(3)
C(19) 0.049(4) 0.061(3) 0.037(2) 0.009(3) 0.004(2) -0.002(2)
C(20) 0.054(4) 0.055(3) 0.042(2) 0.007(3) 0.009(3) -0.007(2)
C(21) 0.048(4) 0.076(4) 0.034(2) 0.007(3) -0.003(2) 0.006(2)
C(22) 0.091(6) 0.076(4) 0.067(4) 0.012(4) -0.020(4) 0.027(3)
C(23) 0.126(8) 0.130(6) 0.077(4) 0.024(6) -0.006(5) 0.045(4)
C(24) 0.118(8) 0.163(8) 0.059(4) 0.044(6) -0.007(5) 0.023(5)
C(25) 0.080(6) 0.186(9) 0.043(3) 0.013(6) -0.005(4) -0.023(4)
C(26) 0.073(5) 0.119(6) 0.051(3) 0.002(4) -0.010(4) -0.012(4)
C(27) 0.046(4) 0.070(4) 0.047(3) 0.005(3) 0.009(3) 0.008(3)
C(28) 0.076(5) 0.102(5) 0.085(4) -0.005(4) 0.024(4) -0.016(4)
C(29) 0.052(5) 0.146(8) 0.152(7) -0.006(5) 0.027(5) -0.024(6)
C(30) 0.074(5) 0.145(7) 0.091(5) 0.028(5) 0.038(4) 0.007(5)
C(31) 0.094(6) 0.120(6) 0.069(4) 0.024(5) 0.014(4) -0.011(4)
C(32) 0.063(4) 0.089(4) 0.052(3) 0.016(4) 0.010(3) -0.013(3)
C(33) 0.045(3) 0.062(3) 0.040(2) 0.010(3) 0.004(3) 0.005(2)
C(34) 0.070(5) 0.074(4) 0.050(3) 0.001(3) -0.005(3) 0.005(3)
C(35) 0.070(5) 0.094(5) 0.048(3) 0.010(4) -0.009(3) -0.001(3)
C(36) 0.073(5) 0.097(5) 0.047(3) 0.026(4) 0.006(3) 0.017(3)
C(37) 0.075(5) 0.067(4) 0.071(4) 0.003(4) 0.006(4) 0.017(3)
C(38) 0.069(4) 0.058(3) 0.054(3) 0.000(3) -0.014(3) 0.009(3)
C(39) 0.043(3) 0.075(4) 0.047(3) 0.010(3) 0.010(3) 0.001(3)
C(40) 0.060(4) 0.091(5) 0.063(3) 0.021(4) 0.012(3) -0.006(3)
C(41) 0.075(5) 0.112(6) 0.094(5) 0.024(4) 0.032(4) -0.020(4)
C(42) 0.063(5) 0.168(8) 0.069(4) 0.030(5) 0.015(4) -0.020(5)
C(43) 0.063(5) 0.132(7) 0.109(6) -0.007(5) 0.021(5) 0.024(5)
C(44) 0.072(5) 0.091(5) 0.082(4) -0.005(4) 0.021(4) -0.012(4)
C(45) 0.054(4) 0.041(3) 0.042(2) 0.007(2) 0.001(3) -0.002(2)
C(46) 0.077(4) 0.050(3) 0.051(3) -0.005(3) 0.018(3) -0.007(2)
C(47) 0.092(5) 0.074(4) 0.052(3) -0.012(4) 0.020(3) -0.007(3)
C(48) 0.085(5) 0.079(4) 0.049(3) 0.005(4) 0.008(3) -0.015(3)
C(49) 0.090(5) 0.056(3) 0.060(3) 0.002(3) -0.011(4) -0.018(3)
C(50) 0.077(5) 0.052(3) 0.061(3) -0.008(3) 0.008(3) -0.007(3)
C(51) 0.056(4) 0.057(3) 0.048(3) -0.002(3) 0.003(3) 0.011(2)
C(52) 0.093(6) 0.090(5) 0.051(3) 0.009(4) 0.012(4) 0.009(3)
C(53) 0.100(6) 0.138(7) 0.051(3) -0.019(5) 0.008(4) 0.023(4)
C(54) 0.117(7) 0.083(5) 0.071(4) 0.010(5) -0.002(5) 0.026(4)
C(55) 0.151(8) 0.097(5) 0.072(4) 0.045(5) -0.006(5) 0.028(4)
C(56) 0.120(6) 0.085(4) 0.063(3) 0.037(4) 0.013(4) 0.020(3)
C(57) 0.048(3) 0.053(3) 0.051(3) -0.004(3) 0.011(3) -0.004(2)
C(58) 0.051(4) 0.061(4) 0.103(5) 0.003(3) -0.003(4) 0.001(3)
C(59) 0.056(5) 0.072(4) 0.132(6) 0.012(4) -0.011(5) 0.005(4)
C(60) 0.044(4) 0.109(6) 0.103(5) 0.006(4) 0.005(4) 0.016(4)
C(61) 0.058(5) 0.103(5) 0.107(5) -0.025(4) 0.017(4) 0.007(4)
C(62) 0.052(4) 0.066(4) 0.093(4) -0.002(3) 0.015(4) 0.014(3)
C(63) 0.19(2) 0.054(10) 0.30(3) -0.03(1) 0.15(2) -0.03(1)
C(64) 0.26(2) 0.13(1) 0.23(2) 0.01(1) -0.04(2) -0.02(1)
C(65) 0.29(4) 0.06(1) 0.29(3) 0.03(2) -0.12(3) -0.02(2)
C(66) 0.20(1) 0.080(7) 0.32(2) 0.003(8) 0.06(1) -0.01(1)
C(67) 0.13(2) 0.16(2) 0.19(2) 0.02(2) -0.02(2) 0.03(2)

loop_
_atom_type_symbol
_atom_type_description
_atom_type_scat_dispersion_real
_atom_type_scat_dispersion_imag
_atom_type_scat_source
C C 0.003 0.002
;International Tables for Crystallography
(1992, Vol. C, Tables 4.2.6.8 and 6.1.1.1)
;
H H 0.000 0.000
;International Tables for Crystallography
(1992, Vol. C, Table 6.1.1.2)
;
Cl Cl 0.148 0.159
;International Tables for Crystallography
(1992, Vol. C, Tables 4.2.6.8 and 6.1.1.1)
;
Cr Cr 0.321 0.624
;International Tables for Crystallography
(1992, Vol. C, Tables 4.2.6.8 and 6.1.1.1)
;
N N 0.006 0.003
;International Tables for Crystallography
(1992, Vol. C, Tables 4.2.6.8 and 6.1.1.1)
;
O O 0.011 0.006
;International Tables for Crystallography
(1992, Vol. C, Tables 4.2.6.8 and 6.1.1.1)
;
P P 0.102 0.094
;International Tables for Crystallography
(1992, Vol. C, Tables 4.2.6.8 and 6.1.1.1)
;

loop_
_geom_angle_atom_site_label_1
_geom_angle_atom_site_label_2
_geom_angle_atom_site_label_3
_geom_angle
_geom_angle_site_symmetry_1
_geom_angle_site_symmetry_2
_geom_angle_site_symmetry_3
_geom_angle_publ_flag
Cl(1) Cr(1) O(1) 179.1(1) . 1_555 1_555 yes
Cl(1) Cr(1) N(1) 90.7(1) . 1_555 1_555 yes
Cl(1) Cr(1) N(2) 91.1(1) . 1_555 1_555 yes
Cl(1) Cr(1) N(3) 89.8(1) . 1_555 1_555 yes
Cl(1) Cr(1) N(4) 91.4(1) . 1_555 1_555 yes
O(1) Cr(1) N(1) 88.8(2) . 1_555 1_555 yes
O(1) Cr(1) N(2) 88.1(1) . 1_555 1_555 yes
O(1) Cr(1) N(3) 90.6(2) . 1_555 1_555 yes
O(1) Cr(1) N(4) 89.4(2) . 1_555 1_555 yes
N(1) Cr(1) N(2) 90.5(2) . 1_555 1_555 yes
N(1) Cr(1) N(3) 179.4(2) . 1_555 1_555 yes
N(1) Cr(1) N(4) 89.6(2) . 1_555 1_555 yes
N(2) Cr(1) N(3) 89.8(2) . 1_555 1_555 yes
N(2) Cr(1) N(4) 177.5(2) . 1_555 1_555 yes
N(3) Cr(1) N(4) 90.1(2) . 1_555 1_555 yes
O(1) P(1) C(45) 109.9(2) . 1_555 1_555 no
O(1) P(1) C(51) 113.1(2) . 1_555 1_555 no
O(1) P(1) C(57) 111.9(2) . 1_555 1_555 no
C(45) P(1) C(51) 109.2(2) . 1_555 1_555 no
C(45) P(1) C(57) 105.8(3) . 1_555 1_555 no
C(51) P(1) C(57) 106.8(3) . 1_555 1_555 no
Cr(1) O(1) P(1) 174.0(2) . 1_555 1_555 yes
Cr(1) N(1) C(1) 127.5(3) . 1_555 1_555 no
Cr(1) N(1) C(4) 126.6(3) . 1_555 1_555 no
C(1) N(1) C(4) 105.8(4) . 1_555 1_555 no
Cr(1) N(2) C(6) 126.2(3) . 1_555 1_555 no
Cr(1) N(2) C(9) 126.9(3) . 1_555 1_555 no
C(6) N(2) C(9) 106.9(4) . 1_555 1_555 no
Cr(1) N(3) C(11) 126.3(3) . 1_555 1_555 no
Cr(1) N(3) C(14) 126.9(3) . 1_555 1_555 no
C(11) N(3) C(14) 106.8(4) . 1_555 1_555 no
Cr(1) N(4) C(16) 125.9(3) . 1_555 1_555 no
Cr(1) N(4) C(19) 126.8(3) . 1_555 1_555 no
C(16) N(4) C(19) 107.3(4) . 1_555 1_555 no
N(1) C(1) C(2) 109.7(4) . 1_555 1_555 no
N(1) C(1) C(20) 125.1(5) . 1_555 1_555 no
C(2) C(1) C(20) 125.2(5) . 1_555 1_555 no
C(1) C(2) C(3) 107.4(5) . 1_555 1_555 no
C(2) C(3) C(4) 107.4(5) . 1_555 1_555 no
N(1) C(4) C(3) 109.7(4) . 1_555 1_555 no
N(1) C(4) C(5) 125.2(5) . 1_555 1_555 no
C(3) C(4) C(5) 125.1(5) . 1_555 1_555 no
C(4) C(5) C(6) 125.3(5) . 1_555 1_555 no
C(4) C(5) C(21) 117.2(5) . 1_555 1_555 no
C(6) C(5) C(21) 117.5(4) . 1_555 1_555 no
N(2) C(6) C(5) 126.2(4) . 1_555 1_555 no
N(2) C(6) C(7) 109.5(5) . 1_555 1_555 no
C(5) C(6) C(7) 124.2(5) . 1_555 1_555 no
C(6) C(7) C(8) 106.5(4) . 1_555 1_555 no
C(7) C(8) C(9) 108.3(5) . 1_555 1_555 no
N(2) C(9) C(8) 108.8(5) . 1_555 1_555 no
N(2) C(9) C(10) 126.0(4) . 1_555 1_555 no
C(8) C(9) C(10) 125.2(5) . 1_555 1_555 no
C(9) C(10) C(11) 124.8(5) . 1_555 1_555 no
C(9) C(10) C(27) 118.3(4) . 1_555 1_555 no
C(11) C(10) C(27) 117.0(5) . 1_555 1_555 no
N(3) C(11) C(10) 126.1(5) . 1_555 1_555 no
N(3) C(11) C(12) 108.8(4) . 1_555 1_555 no
C(10) C(11) C(12) 125.1(5) . 1_555 1_555 no
C(11) C(12) C(13) 105.8(5) . 1_555 1_555 no
C(12) C(13) C(14) 107.9(5) . 1_555 1_555 no
N(3) C(14) C(13) 110.7(4) . 1_555 1_555 no
N(3) C(14) C(15) 126.0(5) . 1_555 1_555 no
C(13) C(14) C(15) 123.2(5) . 1_555 1_555 no
C(14) C(15) C(16) 123.9(5) . 1_555 1_555 no
C(14) C(15) C(33) 119.2(5) . 1_555 1_555 no
C(16) C(15) C(33) 116.9(4) . 1_555 1_555 no
N(4) C(16) C(15) 127.1(4) . 1_555 1_555 no
N(4) C(16) C(17) 109.1(5) . 1_555 1_555 no
C(15) C(16) C(17) 123.7(5) . 1_555 1_555 no
C(16) C(17) C(18) 105.8(5) . 1_555 1_555 no
C(17) C(18) C(19) 108.6(5) . 1_555 1_555 no
N(4) C(19) C(18) 109.1(5) . 1_555 1_555 no
N(4) C(19) C(20) 126.0(4) . 1_555 1_555 no
C(18) C(19) C(20) 124.8(5) . 1_555 1_555 no
C(1) C(20) C(19) 125.0(5) . 1_555 1_555 no
C(1) C(20) C(39) 118.1(5) . 1_555 1_555 no
C(19) C(20) C(39) 116.9(4) . 1_555 1_555 no
C(5) C(21) C(22) 119.3(5) . 1_555 1_555 no
C(5) C(21) C(26) 120.9(6) . 1_555 1_555 no
C(22) C(21) C(26) 119.8(6) . 1_555 1_555 no
C(21) C(22) C(23) 122.4(7) . 1_555 1_555 no
C(22) C(23) C(24) 118.8(8) . 1_555 1_555 no
C(23) C(24) C(25) 121.2(8) . 1_555 1_555 no
C(24) C(25) C(26) 119.8(8) . 1_555 1_555 no
C(21) C(26) C(25) 118.1(7) . 1_555 1_555 no
C(10) C(27) C(28) 120.9(5) . 1_555 1_555 no
C(10) C(27) C(32) 121.6(6) . 1_555 1_555 no
C(28) C(27) C(32) 117.5(6) . 1_555 1_555 no
C(27) C(28) C(29) 121.8(7) . 1_555 1_555 no
C(28) C(29) C(30) 119.8(8) . 1_555 1_555 no
C(29) C(30) C(31) 119.3(7) . 1_555 1_555 no
C(30) C(31) C(32) 121.3(7) . 1_555 1_555 no
C(27) C(32) C(31) 120.2(7) . 1_555 1_555 no
C(15) C(33) C(34) 120.2(5) . 1_555 1_555 no
C(15) C(33) C(38) 120.5(5) . 1_555 1_555 no
C(34) C(33) C(38) 119.2(5) . 1_555 1_555 no
C(33) C(34) C(35) 120.2(6) . 1_555 1_555 no
C(34) C(35) C(36) 119.1(6) . 1_555 1_555 no
C(35) C(36) C(37) 121.8(6) . 1_555 1_555 no
C(36) C(37) C(38) 118.7(6) . 1_555 1_555 no
C(33) C(38) C(37) 121.0(6) . 1_555 1_555 no
C(20) C(39) C(40) 120.3(5) . 1_555 1_555 no
C(20) C(39) C(44) 120.1(6) . 1_555 1_555 no
C(40) C(39) C(44) 119.3(6) . 1_555 1_555 no
C(39) C(40) C(41) 120.9(7) . 1_555 1_555 no
C(40) C(41) C(42) 119.0(7) . 1_555 1_555 no
C(41) C(42) C(43) 121.4(7) . 1_555 1_555 no
C(42) C(43) C(44) 118.1(7) . 1_555 1_555 no
C(39) C(44) C(43) 121.3(7) . 1_555 1_555 no
P(1) C(45) C(46) 118.1(4) . 1_555 1_555 no
P(1) C(45) C(50) 121.7(4) . 1_555 1_555 no
C(46) C(45) C(50) 120.0(5) . 1_555 1_555 no
C(45) C(46) C(47) 119.6(5) . 1_555 1_555 no
C(46) C(47) C(48) 120.7(5) . 1_555 1_555 no
C(47) C(48) C(49) 120.4(5) . 1_555 1_555 no
C(48) C(49) C(50) 120.7(6) . 1_555 1_555 no
C(45) C(50) C(49) 118.5(5) . 1_555 1_555 no
P(1) C(51) C(52) 120.0(5) . 1_555 1_555 no
P(1) C(51) C(56) 121.0(4) . 1_555 1_555 no
C(52) C(51) C(56) 119.0(6) . 1_555 1_555 no
C(51) C(52) C(53) 119.2(6) . 1_555 1_555 no
C(52) C(53) C(54) 120.9(6) . 1_555 1_555 no
C(53) C(54) C(55) 119.5(7) . 1_555 1_555 no
C(54) C(55) C(56) 121.7(7) . 1_555 1_555 no
C(51) C(56) C(55) 119.7(6) . 1_555 1_555 no
P(1) C(57) C(58) 117.9(4) . 1_555 1_555 no
P(1) C(57) C(62) 123.2(5) . 1_555 1_555 no
C(58) C(57) C(62) 118.6(6) . 1_555 1_555 no
C(57) C(58) C(59) 121.0(6) . 1_555 1_555 no
C(58) C(59) C(60) 119.5(7) . 1_555 1_555 no
C(59) C(60) C(61) 120.7(7) . 1_555 1_555 no
C(60) C(61) C(62) 121.4(7) . 1_555 1_555 no
C(57) C(62) C(61) 118.8(6) . 1_555 1_555 no
C(63) C(63) C(64) 48(2) . 3_766 1_555 no
C(63) C(63) C(64) 80(3) . 3_766 3_766 no
C(63) C(63) C(65) 98(3) . 3_766 1_555 no
C(63) C(63) C(66) 159(4) . 3_766 1_555 no
C(63) C(63) C(67) 140(4) . 3_766 1_555 no
C(64) C(63) C(64) 129(1) . 1_555 3_766 no
C(64) C(63) C(65) 49(1) . 1_555 1_555 no
C(64) C(63) C(66) 110(2) . 1_555 1_555 no
C(64) C(63) C(67) 170(2) . 1_555 1_555 no
C(64) C(63) C(65) 177(2) . 3_766 1_555 no
C(64) C(63) C(66) 119(2) . 3_766 1_555 no
C(64) C(63) C(67) 60(2) . 3_766 1_555 no
C(65) C(63) C(66) 60(1) . 1_555 1_555 no
C(65) C(63) C(67) 120(2) . 1_555 1_555 no
C(66) C(63) C(67) 59(1) . 1_555 1_555 no
C(63) C(64) C(63) 50(1) . 1_555 3_766 no
C(63) C(64) C(65) 70(1) . 1_555 1_555 no
C(63) C(64) C(67) 117(2) . 1_555 3_766 no
C(63) C(64) C(65) 120(2) . 3_766 1_555 no
C(63) C(64) C(67) 67(1) . 3_766 3_766 no
C(65) C(64) C(67) 171(2) . 1_555 3_766 no
C(63) C(65) C(64) 59(1) . 1_555 1_555 no
C(63) C(65) C(66) 51(1) . 1_555 1_555 no
C(64) C(65) C(66) 111(2) . 1_555 1_555 no
C(63) C(66) C(65) 67(1) . 1_555 1_555 no
C(63) C(66) C(67) 58(1) . 1_555 1_555 no
C(65) C(66) C(67) 125(2) . 1_555 1_555 no
C(63) C(67) C(64) 52(1) . 1_555 3_766 no
C(63) C(67) C(66) 62(1) . 1_555 1_555 no
C(64) C(67) C(66) 114(2) . 3_766 1_555 no
Cl(2) C(68) C(69) 162 . 1_555 1_555 no
Cl(3) C(69) C(68) 128 . 1_555 1_555 no

loop_
_geom_bond_atom_site_label_1
_geom_bond_atom_site_label_2
_geom_bond_distance
_geom_bond_site_symmetry_1
_geom_bond_site_symmetry_2
_geom_bond_publ_flag
Cr(1) Cl(1) 2.300(2) . . yes
Cr(1) O(1) 2.033(4) . . yes
Cr(1) N(1) 2.027(4) . . yes
Cr(1) N(2) 2.030(4) . . yes
Cr(1) N(3) 2.028(4) . . yes
Cr(1) N(4) 2.033(4) . . yes
Cl(2) C(68) 2.092 . . no
Cl(3) C(69) 1.785 . . no
P(1) O(1) 1.489(4) . . yes
P(1) C(45) 1.808(5) . . no
P(1) C(51) 1.798(5) . . no
P(1) C(57) 1.799(6) . . no
N(1) C(1) 1.362(6) . . no
N(1) C(4) 1.388(6) . . no
N(2) C(6) 1.364(6) . . no
N(2) C(9) 1.379(6) . . no
N(3) C(11) 1.374(6) . . no
N(3) C(14) 1.366(6) . . no
N(4) C(16) 1.366(7) . . no
N(4) C(19) 1.369(7) . . no
C(1) C(2) 1.448(8) . . no
C(1) C(20) 1.412(7) . . no
C(2) C(3) 1.332(7) . . no
C(3) C(4) 1.430(8) . . no
C(4) C(5) 1.389(7) . . no
C(5) C(6) 1.406(8) . . no
C(5) C(21) 1.531(7) . . no
C(6) C(7) 1.458(7) . . no
C(7) C(8) 1.336(8) . . no
C(8) C(9) 1.442(6) . . no
C(9) C(10) 1.367(7) . . no
C(10) C(11) 1.410(7) . . no
C(10) C(27) 1.489(7) . . no
C(11) C(12) 1.471(8) . . no
C(12) C(13) 1.364(7) . . no
C(13) C(14) 1.411(8) . . no
C(14) C(15) 1.402(7) . . no
C(15) C(16) 1.396(8) . . no
C(15) C(33) 1.494(7) . . no
C(16) C(17) 1.462(7) . . no
C(17) C(18) 1.348(9) . . no
C(18) C(19) 1.428(7) . . no
C(19) C(20) 1.380(8) . . no
C(20) C(39) 1.515(7) . . no
C(21) C(22) 1.372(8) . . no
C(21) C(26) 1.347(9) . . no
C(22) C(23) 1.362(10) . . no
C(23) C(24) 1.36(1) . . no
C(24) C(25) 1.35(1) . . no
C(25) C(26) 1.44(1) . . no
C(27) C(28) 1.389(10) . . no
C(27) C(32) 1.354(8) . . no
C(28) C(29) 1.38(1) . . no
C(29) C(30) 1.34(1) . . no
C(30) C(31) 1.37(1) . . no
C(31) C(32) 1.388(9) . . no
C(33) C(34) 1.370(8) . . no
C(33) C(38) 1.382(8) . . no
C(34) C(35) 1.401(8) . . no
C(35) C(36) 1.373(9) . . no
C(36) C(37) 1.355(9) . . no
C(37) C(38) 1.396(8) . . no
C(39) C(40) 1.345(8) . . no
C(39) C(44) 1.354(9) . . no
C(40) C(41) 1.395(9) . . no
C(41) C(42) 1.34(1) . . no
C(42) C(43) 1.37(1) . . no
C(43) C(44) 1.391(10) . . no
C(45) C(46) 1.382(7) . . no
C(45) C(50) 1.396(8) . . no
C(46) C(47) 1.375(7) . . no
C(47) C(48) 1.371(9) . . no
C(48) C(49) 1.349(9) . . no
C(49) C(50) 1.402(8) . . no
C(51) C(52) 1.357(8) . . no
C(51) C(56) 1.398(9) . . no
C(52) C(53) 1.436(10) . . no
C(53) C(54) 1.35(1) . . no
C(54) C(55) 1.34(1) . . no
C(55) C(56) 1.394(9) . . no
C(57) C(58) 1.416(8) . . no
C(57) C(62) 1.375(8) . . no
C(58) C(59) 1.355(10) . . no
C(59) C(60) 1.36(1) . . no
C(60) C(61) 1.36(1) . . no
C(61) C(62) 1.38(1) . . no
C(63) C(63) 1.24(4) . 3_766 no
C(63) C(64) 1.58(3) . . no
C(63) C(64) 1.21(3) . 3_766 no
C(63) C(65) 1.73(4) . . no
C(63) C(66) 1.46(3) . . no
C(63) C(67) 1.41(4) . . no
C(64) C(65) 1.40(4) . . no
C(64) C(67) 1.33(3) . 3_766 no
C(65) C(66) 1.63(4) . . no
C(66) C(67) 1.42(3) . . no
C(68) C(69) 1.730 . . no
